data_1507248
loop_
_publ_author_name
'Jensen, David R.'
'Sigman, Matthew S.'

_publ_section_title
;
 Palladium catalysts for aerobic oxidative kinetic resolution of secondary
 alcohols based on mechanistic insight.
;
_journal_issue 1
_journal_name_full 'Organic letters'
_journal_page_first 63
_journal_page_last 65
_journal_paper_doi 10.1021/ol027190y
_journal_volume 5
_journal_year 2003
_chemical_formula_sum 'C49 H63 Cl8 N4 Pd2'
_chemical_formula_weight 1204.43
_chemical_name_systematic
;
 ?
;
_space_group_IT_number 14
_symmetry_cell_setting monoclinic
_symmetry_space_group_name_Hall '-P 2ybc'
_symmetry_space_group_name_H-M 'P 1 21/c 1'
_atom_sites_solution_hydrogens geom
_atom_sites_solution_primary direct
_atom_sites_solution_secondary difmap
_audit_creation_method SHELXL-97
_cell_angle_alpha 90.00
_cell_angle_beta 92.1412(9)
_cell_angle_gamma 90.00
_cell_formula_units_Z 4
_cell_length_a 16.8740(3)
_cell_length_b 11.5818(2)
_cell_length_c 28.0119(5)
_cell_measurement_reflns_used 7711
_cell_measurement_temperature 200(1)
_cell_measurement_theta_max 27.485
_cell_measurement_theta_min 1.018
_cell_volume 5470.58(17)
_computing_cell_refinement DENZO-SMN
_computing_data_collection 'Nonius COLLECT'
_computing_data_reduction DENZO-SMN
_computing_molecular_graphics 'WinGX, Ortep3'
_computing_structure_refinement 'SHELXL-97 (Sheldrick, 1997)'
_computing_structure_solution SIR97
_diffrn_ambient_temperature 200(1)
_diffrn_measured_fraction_theta_full 0.933
_diffrn_measured_fraction_theta_max 0.933
_diffrn_measurement_device_type 'Nonius KappaCCD Diffractometer'
_diffrn_measurement_method 'Phi plus Omega scan'
_diffrn_radiation_monochromator graphite
_diffrn_radiation_source 'fine-focus sealed tube'
_diffrn_radiation_type MoK\a
_diffrn_radiation_wavelength 0.71073
_diffrn_reflns_av_R_equivalents 0.0382
_diffrn_reflns_av_sigmaI/netI 0.1044
_diffrn_reflns_limit_h_max 21
_diffrn_reflns_limit_h_min -21
_diffrn_reflns_limit_k_max 13
_diffrn_reflns_limit_k_min -15
_diffrn_reflns_limit_l_max 36
_diffrn_reflns_limit_l_min -36
_diffrn_reflns_number 17400
_diffrn_reflns_theta_full 27.53
_diffrn_reflns_theta_max 27.53
_diffrn_reflns_theta_min 3.57
_diffrn_standards_decay_% '< 2.0'
_exptl_absorpt_coefficient_mu 1.084
_exptl_absorpt_correction_T_max 0.8124
_exptl_absorpt_correction_T_min 0.7512
_exptl_absorpt_correction_type multi-scan
_exptl_absorpt_process_details 'DENZO-SMN (Otwinowski & Minor, 1997)'
_exptl_crystal_colour yellow
_exptl_crystal_density_diffrn 1.462
_exptl_crystal_density_method 'not measured'
_exptl_crystal_description prism
_exptl_crystal_F_000 2452
_exptl_crystal_size_max 0.28
_exptl_crystal_size_mid 0.25
_exptl_crystal_size_min 0.20
_refine_diff_density_max 1.371
_refine_diff_density_min -0.638
_refine_diff_density_rms 0.108
_refine_ls_extinction_method none
_refine_ls_goodness_of_fit_ref 0.999
_refine_ls_hydrogen_treatment mixed
_refine_ls_matrix_type full
_refine_ls_number_parameters 631
_refine_ls_number_reflns 11768
_refine_ls_number_restraints 16
_refine_ls_restrained_S_all 1.000
_refine_ls_R_factor_all 0.1177
_refine_ls_R_factor_gt 0.0552
_refine_ls_shift/su_max 0.001
_refine_ls_shift/su_mean 0.000
_refine_ls_structure_factor_coef Fsqd
_refine_ls_weighting_details 'calc w=1/[\s^2^(Fo^2^)+(0.0699P)^2^+0.0000P] where P=(Fo^2^+2Fc^2^)/3'
_refine_ls_weighting_scheme calc
_refine_ls_wR_factor_gt 0.1227
_refine_ls_wR_factor_ref 0.1478
_reflns_number_gt 6976
_reflns_number_total 11768
_reflns_threshold_expression >2sigma(I)
_cod_data_source_file ol027190ysi20021206_114817.cif
_cod_data_source_block mss004
_cod_depositor_comments
;
The following automatic conversions were performed:

'_exptl_absorpt_correction_type' value 'Multi-scan' changed to
'multi-scan' according to
/home/saulius/struct/CIF-dictionaries/cif_core.dic dictionary named
'cif_core.dic' version 2.4.1 from 2010-06-29.

Automatic conversion script
Id: cif_fix_values 1715 2011-07-08 13:25:40Z adriana 
;
_cod_original_sg_symbol_H-M 'P 21/c'
_cod_database_code 1507248

loop_
_symmetry_equiv_pos_as_xyz
'x, y, z'
'-x, y+1/2, -z+1/2'
'-x, -y, -z'
'x, -y-1/2, z-1/2'

loop_
_atom_site_label
_atom_site_type_symbol
_atom_site_fract_x
_atom_site_fract_y
_atom_site_fract_z
_atom_site_U_iso_or_equiv
_atom_site_adp_type
_atom_site_occupancy
_atom_site_symmetry_multiplicity
_atom_site_calc_flag
_atom_site_refinement_flags
_atom_site_disorder_assembly
_atom_site_disorder_group
Pd1 Pd 0.22203(2) 0.39089(3) 0.305722(13) 0.03146(12) Uani 1 1 d . . .
Pd2 Pd 0.28432(2) 0.62823(3) 0.253951(13) 0.02827(12) Uani 1 1 d . . .
Cl1 Cl 0.28785(8) 0.22227(12) 0.32026(6) 0.0539(4) Uani 1 1 d . . .
Cl2 Cl 0.16213(7) 0.56764(12) 0.28742(5) 0.0388(3) Uani 1 1 d . . .
Cl3 Cl 0.34344(7) 0.49792(11) 0.30796(4) 0.0370(3) Uani 1 1 d . . .
Cl4 Cl 0.22202(8) 0.75040(12) 0.20119(5) 0.0454(4) Uani 1 1 d . . .
N1 N 0.0632(2) 0.3210(4) 0.33693(16) 0.0434(11) Uani 1 1 d . . .
N2 N 0.0849(2) 0.2582(4) 0.26618(16) 0.0426(11) Uani 1 1 d . . .
N3 N 0.4481(2) 0.7183(3) 0.25595(13) 0.0286(9) Uani 1 1 d . . .
N4 N 0.4144(2) 0.6539(3) 0.18569(13) 0.0310(9) Uani 1 1 d . . .
C1 C 0.0469(3) 0.4839(6) 0.3913(2) 0.0507(16) Uani 1 1 d . . .
C2 C 0.0653(4) 0.5344(7) 0.4361(2) 0.0594(18) Uani 1 1 d . . .
C3 C 0.1065(4) 0.4775(7) 0.4718(2) 0.0644(19) Uani 1 1 d . . .
C4 C 0.1300(4) 0.3678(8) 0.4626(2) 0.069(2) Uani 1 1 d . . .
C5 C 0.1164(4) 0.3099(6) 0.4188(2) 0.0562(17) Uani 1 1 d . . .
C6 C 0.0757(3) 0.3736(5) 0.38373(19) 0.0437(14) Uani 1 1 d . . .
C7 C -0.0019(3) 0.5486(6) 0.3541(2) 0.0627(19) Uani 1 1 d . . .
H7A H 0.0151 0.5270 0.3222 0.094 Uiso 1 1 calc R . .
H7B H 0.0055 0.6318 0.3588 0.094 Uiso 1 1 calc R . .
H7C H -0.0580 0.5291 0.3570 0.094 Uiso 1 1 calc R . .
C8 C 0.1258(5) 0.5334(8) 0.5186(2) 0.093(3) Uani 1 1 d . . .
H8A H 0.1828 0.5497 0.5213 0.139 Uiso 1 1 calc R . .
H8B H 0.1112 0.4816 0.5445 0.139 Uiso 1 1 calc R . .
H8C H 0.0961 0.6058 0.5208 0.139 Uiso 1 1 calc R . .
C9 C 0.1428(4) 0.1882(7) 0.4111(3) 0.078(2) Uani 1 1 d . . .
H9A H 0.1043 0.1488 0.3897 0.117 Uiso 1 1 calc R . .
H9B H 0.1465 0.1477 0.4418 0.117 Uiso 1 1 calc R . .
H9C H 0.1948 0.1884 0.3967 0.117 Uiso 1 1 calc R . .
C10 C -0.0067(3) 0.2693(6) 0.3204(2) 0.0551(17) Uani 1 1 d . . .
C11 C 0.0068(3) 0.2289(6) 0.2771(3) 0.0543(17) Uani 1 1 d . . .
C12 C 0.1185(3) 0.3150(5) 0.30320(18) 0.0364(12) Uani 1 1 d . . .
C13 C 0.1255(3) 0.2236(5) 0.22406(19) 0.0392(13) Uani 1 1 d . . .
C14 C 0.1294(3) 0.2996(5) 0.1861(2) 0.0422(14) Uani 1 1 d . . .
C15 C 0.1730(3) 0.2639(5) 0.1476(2) 0.0449(14) Uani 1 1 d . . .
C16 C 0.2116(3) 0.1591(5) 0.1467(2) 0.0448(14) Uani 1 1 d . . .
C17 C 0.2036(4) 0.0843(6) 0.1848(2) 0.0477(15) Uani 1 1 d . . .
C18 C 0.1592(3) 0.1135(5) 0.2246(2) 0.0454(14) Uani 1 1 d . . .
C19 C 0.0881(4) 0.4146(5) 0.1850(2) 0.0554(16) Uani 1 1 d . . .
H19A H 0.1275 0.4764 0.1832 0.083 Uiso 1 1 calc R . .
H19B H 0.0582 0.4238 0.2141 0.083 Uiso 1 1 calc R . .
H19C H 0.0516 0.4184 0.1570 0.083 Uiso 1 1 calc R . .
C20 C 0.2614(4) 0.1247(5) 0.1052(2) 0.0595(17) Uani 1 1 d . . .
H20A H 0.2402 0.1614 0.0759 0.089 Uiso 1 1 calc R . .
H20B H 0.2600 0.0406 0.1014 0.089 Uiso 1 1 calc R . .
H20C H 0.3163 0.1498 0.1114 0.089 Uiso 1 1 calc R . .
C21 C 0.1485(4) 0.0285(5) 0.2645(2) 0.0564(16) Uani 1 1 d . . .
H21A H 0.1788 -0.0418 0.2583 0.085 Uiso 1 1 calc R . .
H21B H 0.0921 0.0090 0.2663 0.085 Uiso 1 1 calc R . .
H21C H 0.1674 0.0628 0.2948 0.085 Uiso 1 1 calc R . .
C22 C 0.4873(3) 0.6977(5) 0.34024(19) 0.0367(12) Uani 1 1 d . . .
C23 C 0.4888(4) 0.7441(6) 0.3860(2) 0.0431(15) Uani 1 1 d . . .
C24 C 0.4542(3) 0.8475(5) 0.39695(19) 0.0456(14) Uani 1 1 d . . .
C25 C 0.4147(3) 0.9070(5) 0.3593(2) 0.0440(14) Uani 1 1 d . . .
C26 C 0.4104(3) 0.8648(4) 0.31328(19) 0.0369(12) Uani 1 1 d . . .
C27 C 0.4465(3) 0.7597(4) 0.30473(17) 0.0333(12) Uani 1 1 d . . .
C28 C 0.5326(3) 0.5889(5) 0.3300(2) 0.0455(14) Uani 1 1 d . . .
H28A H 0.5018 0.5415 0.3070 0.068 Uiso 1 1 calc R . .
H28B H 0.5417 0.5455 0.3597 0.068 Uiso 1 1 calc R . .
H28C H 0.5836 0.6090 0.3167 0.068 Uiso 1 1 calc R . .
C29 C 0.4608(4) 0.8972(6) 0.4466(2) 0.069(2) Uani 1 1 d . . .
H29A H 0.4442 0.8392 0.4696 0.104 Uiso 1 1 calc R . .
H29B H 0.4266 0.9653 0.4484 0.104 Uiso 1 1 calc R . .
H29C H 0.5159 0.9195 0.4540 0.104 Uiso 1 1 calc R . .
C30 C 0.3696(3) 0.9329(5) 0.2736(2) 0.0459(14) Uani 1 1 d . . .
H30A H 0.3613 1.0125 0.2842 0.069 Uiso 1 1 calc R . .
H30B H 0.3182 0.8974 0.2651 0.069 Uiso 1 1 calc R . .
H30C H 0.4027 0.9331 0.2455 0.069 Uiso 1 1 calc R . .
C31 C 0.5138(3) 0.7310(5) 0.22716(18) 0.0362(13) Uani 1 1 d D . .
C32 C 0.4934(3) 0.6910(5) 0.1847(2) 0.0417(14) Uani 1 1 d . . .
C33 C 0.3874(3) 0.6713(4) 0.22981(16) 0.0262(11) Uani 1 1 d . . .
C34 C 0.3730(3) 0.6077(4) 0.14424(16) 0.0303(11) Uani 1 1 d . . .
C35 C 0.3570(3) 0.4907(4) 0.14153(18) 0.0355(12) Uani 1 1 d . . .
C36 C 0.3240(3) 0.4476(5) 0.0984(2) 0.0425(14) Uani 1 1 d . . .
C37 C 0.3071(3) 0.5190(5) 0.05992(19) 0.0467(15) Uani 1 1 d . . .
C38 C 0.3229(4) 0.6339(6) 0.0641(2) 0.0516(16) Uani 1 1 d . . .
C39 C 0.3552(3) 0.6821(5) 0.10588(18) 0.0426(14) Uani 1 1 d . . .
C40 C 0.3711(3) 0.4095(4) 0.18315(18) 0.0400(13) Uani 1 1 d . . .
H40A H 0.4175 0.4353 0.2023 0.060 Uiso 1 1 calc R . .
H40B H 0.3805 0.3314 0.1712 0.060 Uiso 1 1 calc R . .
H40C H 0.3244 0.4092 0.2030 0.060 Uiso 1 1 calc R . .
C41 C 0.2721(4) 0.4673(6) 0.0130(2) 0.070(2) Uani 1 1 d . . .
H41A H 0.2661 0.5283 -0.0111 0.105 Uiso 1 1 calc R . .
H41B H 0.2201 0.4332 0.0187 0.105 Uiso 1 1 calc R . .
H41C H 0.3078 0.4075 0.0015 0.105 Uiso 1 1 calc R . .
C42 C 0.3690(4) 0.8111(5) 0.1101(2) 0.0607(18) Uani 1 1 d . . .
H42A H 0.3426 0.8505 0.0829 0.091 Uiso 1 1 calc R . .
H42B H 0.4261 0.8269 0.1102 0.091 Uiso 1 1 calc R . .
H42C H 0.3473 0.8393 0.1399 0.091 Uiso 1 1 calc R . .
Cl5 Cl 0.88676(17) 0.3525(3) 0.12264(13) 0.1491(12) Uani 1 1 d D . .
Cl6 Cl 0.74209(17) 0.2329(2) 0.05361(7) 0.1244(10) Uani 1 1 d D . .
C43 C 0.7925(4) 0.3250(7) 0.1372(3) 0.088(2) Uani 1 1 d D . .
H43A H 0.7907 0.3167 0.1723 0.106 Uiso 1 1 calc R . .
H43B H 0.7590 0.3919 0.1277 0.106 Uiso 1 1 calc R . .
C44 C 0.7591(4) 0.2205(7) 0.1146(2) 0.075(2) Uani 1 1 d D . .
H44A H 0.7085 0.2017 0.1295 0.090 Uiso 1 1 calc R . .
H44B H 0.7960 0.1553 0.1210 0.090 Uiso 1 1 calc R . .
Cl7 Cl 0.42794(19) 0.2355(2) 0.44338(9) 0.1330(10) Uani 1 1 d D . .
Cl8 Cl 0.3739(3) 0.4615(4) 0.50747(11) 0.2098(19) Uani 1 1 d D . .
C45 C 0.3867(16) 0.3644(13) 0.4247(5) 0.105(10) Uani 0.50 1 d PD A 1
H45A H 0.3979 0.3759 0.3906 0.126 Uiso 0.50 1 calc PR A 1
H45B H 0.3285 0.3596 0.4273 0.126 Uiso 0.50 1 calc PR A 1
C46 C 0.4154(17) 0.4641(17) 0.4515(7) 0.23(3) Uani 0.50 1 d PD A 1
H46A H 0.4000 0.5360 0.4344 0.272 Uiso 0.50 1 calc PR A 1
H46B H 0.4740 0.4618 0.4550 0.272 Uiso 0.50 1 calc PR A 1
C45' C 0.3531(14) 0.331(2) 0.4341(12) 0.24(3) Uani 0.50 1 d PD A 2
H45C H 0.3375 0.3267 0.3997 0.287 Uiso 0.50 1 calc PR A 2
H45D H 0.3076 0.3015 0.4518 0.287 Uiso 0.50 1 calc PR A 2
C46' C 0.3604(18) 0.4511(18) 0.4456(5) 0.124(10) Uani 0.50 1 d PD A 2
H46C H 0.3119 0.4932 0.4347 0.149 Uiso 0.50 1 calc PR A 2
H46D H 0.4063 0.4851 0.4296 0.149 Uiso 0.50 1 calc PR A 2
C47 C 0.0176(13) 0.5582(15) 0.0042(9) 0.275(10) Uiso 1 1 d . . .
H47A H -0.0249 0.6171 0.0030 0.330 Uiso 1 1 calc R . .
H47B H 0.0548 0.5759 -0.0214 0.330 Uiso 1 1 calc R . .
C48 C 0.0610(11) 0.5631(16) 0.0518(6) 0.236(8) Uiso 1 1 d . . .
H48A H 0.0198 0.5509 0.0755 0.283 Uiso 1 1 calc R . .
H48B H 0.0946 0.4930 0.0531 0.283 Uiso 1 1 calc R . .
C49 C 0.1113(6) 0.6548(10) 0.0718(4) 0.136(4) Uiso 1 1 d . . .
H49A H 0.1261 0.6367 0.1051 0.204 Uiso 1 1 calc R . .
H49B H 0.0823 0.7281 0.0704 0.204 Uiso 1 1 calc R . .
H49C H 0.1593 0.6613 0.0533 0.204 Uiso 1 1 calc R . .
H2 H 0.046(3) 0.604(4) 0.4393(19) 0.039(17) Uiso 1 1 d . . .
H4 H 0.151(4) 0.324(6) 0.486(3) 0.09(3) Uiso 1 1 d . . .
H11 H -0.023(3) 0.199(4) 0.2540(16) 0.030(13) Uiso 1 1 d . . .
H15 H 0.180(3) 0.324(5) 0.1237(18) 0.047(16) Uiso 1 1 d . . .
H17 H 0.230(4) 0.016(5) 0.182(2) 0.06(2) Uiso 1 1 d . . .
H23 H 0.514(3) 0.713(4) 0.4052(18) 0.034(16) Uiso 1 1 d . . .
H25 H 0.391(3) 0.984(4) 0.3663(15) 0.025(12) Uiso 1 1 d . . .
H31 H 0.5621(19) 0.768(4) 0.2378(17) 0.049(16) Uiso 1 1 d D . .
H32 H 0.519(3) 0.687(4) 0.1590(18) 0.038(15) Uiso 1 1 d . . .
H36 H 0.308(3) 0.372(4) 0.0965(18) 0.039(15) Uiso 1 1 d . . .
H38 H 0.315(3) 0.680(5) 0.035(2) 0.064(18) Uiso 1 1 d . . .
H10 H -0.047(4) 0.272(6) 0.346(2) 0.09(2) Uiso 1 1 d . . .

loop_
_atom_site_aniso_label
_atom_site_aniso_U_11
_atom_site_aniso_U_22
_atom_site_aniso_U_33
_atom_site_aniso_U_23
_atom_site_aniso_U_13
_atom_site_aniso_U_12
Pd1 0.0206(2) 0.0352(2) 0.0384(2) 0.00394(18) -0.00143(16) -0.00179(17)
Pd2 0.0217(2) 0.0292(2) 0.0337(2) 0.00032(17) -0.00081(15) -0.00107(17)
Cl1 0.0348(8) 0.0402(8) 0.0860(11) 0.0075(8) -0.0066(7) 0.0029(7)
Cl2 0.0236(7) 0.0403(8) 0.0526(8) 0.0061(6) 0.0023(5) 0.0010(6)
Cl3 0.0237(7) 0.0419(8) 0.0448(7) 0.0098(6) -0.0048(5) -0.0040(6)
Cl4 0.0355(8) 0.0425(8) 0.0578(9) 0.0126(7) -0.0058(6) 0.0040(6)
N1 0.024(3) 0.058(3) 0.048(3) 0.011(2) 0.002(2) -0.006(2)
N2 0.026(3) 0.046(3) 0.056(3) 0.009(2) -0.003(2) -0.008(2)
N3 0.023(2) 0.030(2) 0.033(2) -0.0039(19) 0.0041(17) -0.0086(18)
N4 0.025(2) 0.034(2) 0.034(2) -0.0029(19) 0.0015(17) -0.0021(19)
C1 0.029(3) 0.074(5) 0.049(3) 0.014(3) 0.006(3) 0.004(3)
C2 0.046(4) 0.077(5) 0.057(4) 0.004(4) 0.012(3) 0.013(4)
C3 0.050(4) 0.094(6) 0.049(4) 0.006(4) 0.003(3) 0.002(4)
C4 0.046(4) 0.107(7) 0.055(4) 0.027(5) -0.010(3) 0.006(4)
C5 0.044(4) 0.074(5) 0.051(4) 0.022(3) -0.003(3) 0.000(3)
C6 0.022(3) 0.068(4) 0.041(3) 0.010(3) 0.000(2) -0.002(3)
C7 0.037(4) 0.091(5) 0.061(4) 0.019(4) 0.005(3) 0.023(4)
C8 0.084(6) 0.135(8) 0.057(4) -0.017(5) -0.007(4) -0.002(5)
C9 0.076(5) 0.081(6) 0.077(5) 0.041(4) -0.005(4) 0.002(4)
C10 0.025(3) 0.078(5) 0.062(4) 0.009(4) -0.002(3) -0.011(3)
C11 0.026(3) 0.066(4) 0.070(5) -0.001(4) -0.011(3) -0.018(3)
C12 0.024(3) 0.037(3) 0.047(3) 0.004(3) -0.005(2) -0.005(2)
C13 0.025(3) 0.040(3) 0.051(3) 0.003(3) -0.008(2) -0.009(3)
C14 0.030(3) 0.038(3) 0.057(4) -0.004(3) -0.014(3) -0.007(3)
C15 0.039(4) 0.046(4) 0.049(3) 0.006(3) -0.008(3) -0.011(3)
C16 0.034(3) 0.044(3) 0.056(4) -0.002(3) -0.010(3) -0.008(3)
C17 0.035(4) 0.042(4) 0.065(4) -0.004(3) -0.016(3) -0.001(3)
C18 0.033(3) 0.039(3) 0.062(4) 0.001(3) -0.014(3) -0.010(3)
C19 0.063(4) 0.049(4) 0.053(4) 0.004(3) -0.011(3) 0.013(3)
C20 0.056(4) 0.055(4) 0.067(4) -0.014(3) -0.004(3) 0.004(3)
C21 0.057(4) 0.044(4) 0.067(4) 0.008(3) -0.006(3) -0.003(3)
C22 0.023(3) 0.038(3) 0.048(3) -0.007(3) -0.002(2) -0.002(2)
C23 0.040(4) 0.055(4) 0.034(3) 0.008(3) -0.007(3) -0.008(3)
C24 0.040(3) 0.059(4) 0.038(3) -0.018(3) 0.007(2) -0.003(3)
C25 0.040(4) 0.040(3) 0.052(4) -0.014(3) 0.006(3) 0.000(3)
C26 0.029(3) 0.033(3) 0.048(3) -0.003(3) -0.002(2) -0.010(2)
C27 0.026(3) 0.035(3) 0.039(3) -0.006(2) -0.002(2) -0.007(2)
C28 0.036(3) 0.044(3) 0.055(4) -0.003(3) -0.014(3) 0.007(3)
C29 0.073(5) 0.089(6) 0.046(4) -0.017(4) -0.001(3) 0.000(4)
C30 0.047(4) 0.034(3) 0.056(4) -0.001(3) -0.005(3) -0.001(3)
C31 0.024(3) 0.041(3) 0.043(3) -0.006(3) 0.005(2) -0.009(3)
C32 0.032(3) 0.051(4) 0.043(3) -0.005(3) 0.011(3) -0.009(3)
C33 0.027(3) 0.024(3) 0.028(2) 0.002(2) 0.001(2) -0.002(2)
C34 0.028(3) 0.032(3) 0.031(3) 0.000(2) 0.003(2) -0.001(2)
C35 0.027(3) 0.036(3) 0.043(3) -0.001(3) 0.002(2) 0.003(2)
C36 0.035(3) 0.043(4) 0.050(3) -0.012(3) 0.002(2) -0.010(3)
C37 0.044(4) 0.059(4) 0.037(3) -0.008(3) 0.000(2) -0.005(3)
C38 0.061(4) 0.057(4) 0.036(3) 0.010(3) -0.003(3) -0.005(3)
C39 0.051(4) 0.045(3) 0.032(3) 0.003(3) -0.002(2) 0.001(3)
C40 0.044(4) 0.025(3) 0.050(3) -0.005(2) -0.004(3) 0.005(2)
C41 0.082(5) 0.088(5) 0.039(3) -0.013(4) -0.005(3) -0.020(4)
C42 0.087(5) 0.039(4) 0.056(4) 0.012(3) -0.003(3) -0.011(3)
Cl5 0.115(2) 0.113(2) 0.223(4) -0.041(2) 0.060(2) -0.0274(17)
Cl6 0.163(2) 0.145(2) 0.0628(13) 0.0123(14) -0.0148(14) 0.0321(19)
C43 0.074(6) 0.097(6) 0.094(6) -0.022(5) 0.004(4) 0.005(5)
C44 0.081(5) 0.084(6) 0.059(4) -0.001(4) -0.001(4) 0.002(4)
Cl7 0.182(3) 0.119(2) 0.0985(17) 0.0349(16) 0.0091(17) 0.035(2)
Cl8 0.229(4) 0.303(5) 0.099(2) -0.059(3) 0.033(2) 0.080(4)
C45 0.22(3) 0.049(10) 0.038(8) 0.012(8) -0.068(12) -0.006(14)
C46 0.18(3) 0.24(4) 0.27(5) 0.21(4) 0.09(3) 0.04(3)
C45' 0.081(17) 0.22(4) 0.41(6) -0.16(4) -0.10(3) 0.03(2)
C46' 0.21(3) 0.12(2) 0.050(10) -0.009(11) 0.010(12) 0.070(18)

loop_
_atom_type_symbol
_atom_type_description
_atom_type_scat_dispersion_real
_atom_type_scat_dispersion_imag
_atom_type_scat_source
C C 0.0033 0.0016 'International Tables Vol C Tables 4.2.6.8 and 6.1.1.4'
H H 0.0000 0.0000 'International Tables Vol C Tables 4.2.6.8 and 6.1.1.4'
N N 0.0061 0.0033 'International Tables Vol C Tables 4.2.6.8 and 6.1.1.4'
Cl Cl 0.1484 0.1585 'International Tables Vol C Tables 4.2.6.8 and 6.1.1.4'
Pd Pd -0.9988 1.0072 'International Tables Vol C Tables 4.2.6.8 and 6.1.1.4'

loop_
_geom_angle_atom_site_label_1
_geom_angle_atom_site_label_2
_geom_angle_atom_site_label_3
_geom_angle
_geom_angle_site_symmetry_1
C12 Pd1 Cl1 92.87(16) .
C12 Pd1 Cl2 90.42(16) .
Cl1 Pd1 Cl2 175.86(5) .
C12 Pd1 Cl3 175.50(16) .
Cl1 Pd1 Cl3 91.62(5) .
Cl2 Pd1 Cl3 85.10(4) .
C33 Pd2 Cl4 90.70(14) .
C33 Pd2 Cl3 91.43(14) .
Cl4 Pd2 Cl3 177.56(5) .
C33 Pd2 Cl2 176.28(14) .
Cl4 Pd2 Cl2 93.02(5) .
Cl3 Pd2 Cl2 84.86(4) .
Pd1 Cl2 Pd2 88.34(4) .
Pd2 Cl3 Pd1 88.46(4) .
C12 N1 C10 110.2(5) .
C12 N1 C6 124.7(4) .
C10 N1 C6 125.1(5) .
C12 N2 C11 108.9(5) .
C12 N2 C13 124.8(4) .
C11 N2 C13 126.0(5) .
C33 N3 C31 109.3(4) .
C33 N3 C27 127.1(4) .
C31 N3 C27 123.4(4) .
C33 N4 C32 109.1(4) .
C33 N4 C34 128.7(4) .
C32 N4 C34 122.1(4) .
C6 C1 C2 116.9(6) .
C6 C1 C7 122.6(6) .
C2 C1 C7 120.5(6) .
C3 C2 C1 122.7(7) .
C3 C2 H2 123(4) .
C1 C2 H2 114(4) .
C4 C3 C2 117.2(7) .
C4 C3 C8 121.2(7) .
C2 C3 C8 121.6(8) .
C3 C4 C5 124.8(6) .
C3 C4 H4 120(5) .
C5 C4 H4 115(5) .
C6 C5 C4 115.0(7) .
C6 C5 C9 122.6(6) .
C4 C5 C9 122.3(6) .
C1 C6 C5 123.3(6) .
C1 C6 N1 119.0(5) .
C5 C6 N1 117.8(6) .
C1 C7 H7A 109.5 .
C1 C7 H7B 109.5 .
H7A C7 H7B 109.5 .
C1 C7 H7C 109.5 .
H7A C7 H7C 109.5 .
H7B C7 H7C 109.5 .
C3 C8 H8A 109.5 .
C3 C8 H8B 109.5 .
H8A C8 H8B 109.5 .
C3 C8 H8C 109.5 .
H8A C8 H8C 109.5 .
H8B C8 H8C 109.5 .
C5 C9 H9A 109.5 .
C5 C9 H9B 109.5 .
H9A C9 H9B 109.5 .
C5 C9 H9C 109.5 .
H9A C9 H9C 109.5 .
H9B C9 H9C 109.5 .
C11 C10 N1 106.5(6) .
C11 C10 H10 143(4) .
N1 C10 H10 110(4) .
C10 C11 N2 107.9(5) .
C10 C11 H11 134(3) .
N2 C11 H11 117(3) .
N2 C12 N1 106.4(4) .
N2 C12 Pd1 127.0(4) .
N1 C12 Pd1 126.2(4) .
C14 C13 C18 123.9(6) .
C14 C13 N2 119.3(5) .
C18 C13 N2 116.8(5) .
C13 C14 C15 116.6(5) .
C13 C14 C19 122.9(6) .
C15 C14 C19 120.5(5) .
C16 C15 C14 122.7(6) .
C16 C15 H15 123(3) .
C14 C15 H15 114(3) .
C15 C16 C17 118.4(6) .
C15 C16 C20 121.5(6) .
C17 C16 C20 120.0(6) .
C16 C17 C18 122.0(6) .
C16 C17 H17 114(4) .
C18 C17 H17 124(4) .
C13 C18 C17 116.1(6) .
C13 C18 C21 123.0(6) .
C17 C18 C21 120.9(5) .
C14 C19 H19A 109.5 .
C14 C19 H19B 109.5 .
H19A C19 H19B 109.5 .
C14 C19 H19C 109.5 .
H19A C19 H19C 109.5 .
H19B C19 H19C 109.5 .
C16 C20 H20A 109.5 .
C16 C20 H20B 109.5 .
H20A C20 H20B 109.5 .
C16 C20 H20C 109.5 .
H20A C20 H20C 109.5 .
H20B C20 H20C 109.5 .
C18 C21 H21A 109.5 .
C18 C21 H21B 109.5 .
H21A C21 H21B 109.5 .
C18 C21 H21C 109.5 .
H21A C21 H21C 109.5 .
H21B C21 H21C 109.5 .
C23 C22 C27 116.9(5) .
C23 C22 C28 120.5(5) .
C27 C22 C28 122.6(5) .
C24 C23 C22 123.4(5) .
C24 C23 H23 118(4) .
C22 C23 H23 118(4) .
C23 C24 C25 116.9(5) .
C23 C24 C29 121.6(5) .
C25 C24 C29 121.5(6) .
C26 C25 C24 122.3(5) .
C26 C25 H25 120(2) .
C24 C25 H25 118(2) .
C25 C26 C27 117.7(5) .
C25 C26 C30 120.8(5) .
C27 C26 C30 121.5(5) .
C26 C27 C22 122.7(5) .
C26 C27 N3 118.5(4) .
C22 C27 N3 118.5(4) .
C22 C28 H28A 109.5 .
C22 C28 H28B 109.5 .
H28A C28 H28B 109.5 .
C22 C28 H28C 109.5 .
H28A C28 H28C 109.5 .
H28B C28 H28C 109.5 .
C24 C29 H29A 109.5 .
C24 C29 H29B 109.5 .
H29A C29 H29B 109.5 .
C24 C29 H29C 109.5 .
H29A C29 H29C 109.5 .
H29B C29 H29C 109.5 .
C26 C30 H30A 109.5 .
C26 C30 H30B 109.5 .
H30A C30 H30B 109.5 .
C26 C30 H30C 109.5 .
H30A C30 H30C 109.5 .
H30B C30 H30C 109.5 .
C32 C31 N3 107.4(5) .
C32 C31 H31 129(3) .
N3 C31 H31 123(3) .
C31 C32 N4 107.9(5) .
C31 C32 H32 131(3) .
N4 C32 H32 121(3) .
N4 C33 N3 106.3(4) .
N4 C33 Pd2 128.0(3) .
N3 C33 Pd2 125.6(3) .
C35 C34 C39 121.6(5) .
C35 C34 N4 119.8(4) .
C39 C34 N4 118.4(4) .
C34 C35 C36 117.8(5) .
C34 C35 C40 122.9(4) .
C36 C35 C40 119.3(5) .
C37 C36 C35 121.5(5) .
C37 C36 H36 119(3) .
C35 C36 H36 120(3) .
C38 C37 C36 119.1(5) .
C38 C37 C41 121.3(6) .
C36 C37 C41 119.6(6) .
C37 C38 C39 122.2(6) .
C37 C38 H38 116(3) .
C39 C38 H38 121(4) .
C38 C39 C34 117.8(5) .
C38 C39 C42 121.1(5) .
C34 C39 C42 121.2(5) .
C35 C40 H40A 109.5 .
C35 C40 H40B 109.5 .
H40A C40 H40B 109.5 .
C35 C40 H40C 109.5 .
H40A C40 H40C 109.5 .
H40B C40 H40C 109.5 .
C37 C41 H41A 109.5 .
C37 C41 H41B 109.5 .
H41A C41 H41B 109.5 .
C37 C41 H41C 109.5 .
H41A C41 H41C 109.5 .
H41B C41 H41C 109.5 .
C39 C42 H42A 109.5 .
C39 C42 H42B 109.5 .
H42A C42 H42B 109.5 .
C39 C42 H42C 109.5 .
H42A C42 H42C 109.5 .
H42B C42 H42C 109.5 .
C44 C43 Cl5 113.7(6) .
C44 C43 H43A 108.8 .
Cl5 C43 H43A 108.8 .
C44 C43 H43B 108.8 .
Cl5 C43 H43B 108.8 .
H43A C43 H43B 107.7 .
C43 C44 Cl6 113.8(6) .
C43 C44 H44A 108.8 .
Cl6 C44 H44A 108.8 .
C43 C44 H44B 108.8 .
Cl6 C44 H44B 108.8 .
H44A C44 H44B 107.7 .
C45' Cl7 C45 25.1(16) .
C46 Cl8 C46' 31.6(12) .
C46 C45 Cl7 114.2(15) .
C46 C45 H45A 108.7 .
Cl7 C45 H45A 108.7 .
C46 C45 H45B 108.7 .
Cl7 C45 H45B 108.7 .
H45A C45 H45B 107.6 .
C45 C46 Cl8 108.3(14) .
C45 C46 H46A 110.0 .
Cl8 C46 H46A 110.0 .
C45 C46 H46B 110.0 .
Cl8 C46 H46B 110.0 .
H46A C46 H46B 108.4 .
C46' C45' Cl7 123.0(17) .
C46' C45' H45C 106.6 .
Cl7 C45' H45C 106.6 .
C46' C45' H45D 106.6 .
Cl7 C45' H45D 106.6 .
H45C C45' H45D 106.5 .
C45' C46' Cl8 107.3(17) .
C45' C46' H46C 110.3 .
Cl8 C46' H46C 110.3 .
C45' C46' H46D 110.3 .
Cl8 C46' H46D 110.3 .
H46C C46' H46D 108.5 .
C47 C47 C48 111(2) 3_565
C47 C47 H47A 109.5 3_565
C48 C47 H47A 109.5 .
C47 C47 H47B 109.5 3_565
C48 C47 H47B 109.5 .
H47A C47 H47B 108.1 .
C49 C48 C47 128.9(16) .
C49 C48 H48A 105.1 .
C47 C48 H48A 105.1 .
C49 C48 H48B 105.1 .
C47 C48 H48B 105.1 .
H48A C48 H48B 105.9 .
C48 C49 H49A 109.5 .
C48 C49 H49B 109.5 .
H49A C49 H49B 109.5 .
C48 C49 H49C 109.5 .
H49A C49 H49C 109.5 .
H49B C49 H49C 109.5 .

loop_
_geom_bond_atom_site_label_1
_geom_bond_atom_site_label_2
_geom_bond_distance
_geom_bond_site_symmetry_2
Pd1 C12 1.954(5) .
Pd1 Cl1 2.2759(14) .
Pd1 Cl2 2.3315(13) .
Pd1 Cl3 2.3933(13) .
Pd2 C33 1.954(5) .
Pd2 Cl4 2.2750(13) .
Pd2 Cl3 2.3344(12) .
Pd2 Cl2 2.4015(13) .
N1 C12 1.355(6) .
N1 C10 1.387(7) .
N1 C6 1.454(7) .
N2 C12 1.337(6) .
N2 C11 1.405(7) .
N2 C13 1.443(7) .
N3 C33 1.352(6) .
N3 C31 1.403(6) .
N3 C27 1.449(6) .
N4 C33 1.348(6) .
N4 C32 1.402(6) .
N4 C34 1.436(6) .
C1 C6 1.386(8) .
C1 C2 1.409(9) .
C1 C7 1.503(8) .
C2 C3 1.367(9) .
C2 H2 0.87(5) .
C3 C4 1.358(10) .
C3 C8 1.486(9) .
C4 C5 1.410(10) .
C4 H4 0.90(7) .
C5 C6 1.391(7) .
C5 C9 1.496(9) .
C7 H7A 0.9800 .
C7 H7B 0.9800 .
C7 H7C 0.9800 .
C8 H8A 0.9800 .
C8 H8B 0.9800 .
C8 H8C 0.9800 .
C9 H9A 0.9800 .
C9 H9B 0.9800 .
C9 H9C 0.9800 .
C10 C11 1.328(9) .
C10 H10 1.00(7) .
C11 H11 0.88(5) .
C13 C14 1.385(8) .
C13 C18 1.396(7) .
C14 C15 1.391(8) .
C14 C19 1.502(7) .
C15 C16 1.378(8) .
C15 H15 0.97(5) .
C16 C17 1.387(8) .
C16 C20 1.512(8) .
C17 C18 1.407(9) .
C17 H17 0.91(6) .
C18 C21 1.506(8) .
C19 H19A 0.9800 .
C19 H19B 0.9800 .
C19 H19C 0.9800 .
C20 H20A 0.9800 .
C20 H20B 0.9800 .
C20 H20C 0.9800 .
C21 H21A 0.9800 .
C21 H21B 0.9800 .
C21 H21C 0.9800 .
C22 C23 1.389(7) .
C22 C27 1.389(7) .
C22 C28 1.506(7) .
C23 C24 1.373(8) .
C23 H23 0.76(5) .
C24 C25 1.406(8) .
C24 C29 1.505(7) .
C25 C26 1.378(7) .
C25 H25 1.00(5) .
C26 C27 1.386(7) .
C26 C30 1.509(7) .
C28 H28A 0.9800 .
C28 H28B 0.9800 .
C28 H28C 0.9800 .
C29 H29A 0.9800 .
C29 H29B 0.9800 .
C29 H29C 0.9800 .
C30 H30A 0.9800 .
C30 H30B 0.9800 .
C30 H30C 0.9800 .
C31 C32 1.311(7) .
C31 H31 0.960(19) .
C32 H32 0.85(5) .
C34 C35 1.383(7) .
C34 C39 1.401(7) .
C35 C36 1.404(7) .
C35 C40 1.509(7) .
C36 C37 1.380(8) .
C36 H36 0.92(5) .
C37 C38 1.361(8) .
C37 C41 1.543(7) .
C38 C39 1.390(7) .
C38 H38 0.98(6) .
C39 C42 1.517(8) .
C40 H40A 0.9800 .
C40 H40B 0.9800 .
C40 H40C 0.9800 .
C41 H41A 0.9800 .
C41 H41B 0.9800 .
C41 H41C 0.9800 .
C42 H42A 0.9800 .
C42 H42B 0.9800 .
C42 H42C 0.9800 .
Cl5 C43 1.686(7) .
Cl6 C44 1.727(6) .
C43 C44 1.468(9) .
C43 H43A 0.9900 .
C43 H43B 0.9900 .
C44 H44A 0.9900 .
C44 H44B 0.9900 .
Cl7 C45' 1.692(16) .
Cl7 C45 1.720(13) .
Cl8 C46 1.742(15) .
Cl8 C46' 1.745(13) .
C45 C46 1.450(18) .
C45 H45A 0.9900 .
C45 H45B 0.9900 .
C46 H46A 0.9900 .
C46 H46B 0.9900 .
C45' C46' 1.431(17) .
C45' H45C 0.9900 .
C45' H45D 0.9900 .
C46' H46C 0.9900 .
C46' H46D 0.9900 .
C47 C47 1.49(3) 3_565
C47 C48 1.50(2) .
C47 H47A 0.9900 .
C47 H47B 0.9900 .
C48 C49 1.458(17) .
C48 H48A 0.9900 .
C48 H48B 0.9900 .
C49 H49A 0.9800 .
C49 H49B 0.9800 .
C49 H49C 0.9800 .

loop_
_geom_torsion_atom_site_label_1
_geom_torsion_atom_site_label_2
_geom_torsion_atom_site_label_3
_geom_torsion_atom_site_label_4
_geom_torsion
_geom_torsion_site_symmetry_1
C12 Pd1 Cl2 Pd2 -153.80(16) .
Cl1 Pd1 Cl2 Pd2 -11.0(8) .
Cl3 Pd1 Cl2 Pd2 26.64(4) .
C33 Pd2 Cl2 Pd1 -32(2) .
Cl4 Pd2 Cl2 Pd1 151.41(5) .
Cl3 Pd2 Cl2 Pd1 -27.38(5) .
C33 Pd2 Cl3 Pd1 -153.68(14) .
Cl4 Pd2 Cl3 Pd1 -3.1(12) .
Cl2 Pd2 Cl3 Pd1 26.62(5) .
C12 Pd1 Cl3 Pd2 -33(2) .
Cl1 Pd1 Cl3 Pd2 150.00(5) .
Cl2 Pd1 Cl3 Pd2 -27.47(5) .
C6 C1 C2 C3 -2.7(9) .
C7 C1 C2 C3 177.2(6) .
C1 C2 C3 C4 -0.1(10) .
C1 C2 C3 C8 179.4(6) .
C2 C3 C4 C5 1.5(11) .
C8 C3 C4 C5 -177.9(7) .
C3 C4 C5 C6 -0.1(10) .
C3 C4 C5 C9 -179.1(7) .
C2 C1 C6 C5 4.3(9) .
C7 C1 C6 C5 -175.7(5) .
C2 C1 C6 N1 -175.7(5) .
C7 C1 C6 N1 4.4(8) .
C4 C5 C6 C1 -2.9(9) .
C9 C5 C6 C1 176.1(6) .
C4 C5 C6 N1 177.0(5) .
C9 C5 C6 N1 -3.9(9) .
C12 N1 C6 C1 100.6(6) .
C10 N1 C6 C1 -79.6(7) .
C12 N1 C6 C5 -79.3(7) .
C10 N1 C6 C5 100.4(7) .
C12 N1 C10 C11 1.8(7) .
C6 N1 C10 C11 -178.0(6) .
N1 C10 C11 N2 -1.5(7) .
C12 N2 C11 C10 0.8(7) .
C13 N2 C11 C10 175.2(5) .
C11 N2 C12 N1 0.4(6) .
C13 N2 C12 N1 -174.2(5) .
C11 N2 C12 Pd1 -173.0(4) .
C13 N2 C12 Pd1 12.5(8) .
C10 N1 C12 N2 -1.3(6) .
C6 N1 C12 N2 178.5(5) .
C10 N1 C12 Pd1 172.1(4) .
C6 N1 C12 Pd1 -8.1(8) .
Cl1 Pd1 C12 N2 -81.1(5) .
Cl2 Pd1 C12 N2 96.4(5) .
Cl3 Pd1 C12 N2 102(2) .
Cl1 Pd1 C12 N1 106.9(4) .
Cl2 Pd1 C12 N1 -75.6(4) .
Cl3 Pd1 C12 N1 -70(2) .
C12 N2 C13 C14 -87.8(6) .
C11 N2 C13 C14 98.6(6) .
C12 N2 C13 C18 91.8(6) .
C11 N2 C13 C18 -81.8(7) .
C18 C13 C14 C15 -3.0(8) .
N2 C13 C14 C15 176.6(4) .
C18 C13 C14 C19 175.9(5) .
N2 C13 C14 C19 -4.5(8) .
C13 C14 C15 C16 -0.7(8) .
C19 C14 C15 C16 -179.6(5) .
C14 C15 C16 C17 2.9(8) .
C14 C15 C16 C20 -177.4(5) .
C15 C16 C17 C18 -1.6(8) .
C20 C16 C17 C18 178.8(5) .
C14 C13 C18 C17 4.2(8) .
N2 C13 C18 C17 -175.4(4) .
C14 C13 C18 C21 -174.7(5) .
N2 C13 C18 C21 5.7(7) .
C16 C17 C18 C13 -1.8(8) .
C16 C17 C18 C21 177.2(5) .
C27 C22 C23 C24 -1.7(8) .
C28 C22 C23 C24 174.6(5) .
C22 C23 C24 C25 0.9(9) .
C22 C23 C24 C29 -176.9(6) .
C23 C24 C25 C26 -0.1(8) .
C29 C24 C25 C26 177.7(6) .
C24 C25 C26 C27 0.2(8) .
C24 C25 C26 C30 -178.2(5) .
C25 C26 C27 C22 -1.1(8) .
C30 C26 C27 C22 177.2(5) .
C25 C26 C27 N3 -175.2(4) .
C30 C26 C27 N3 3.2(7) .
C23 C22 C27 C26 1.8(8) .
C28 C22 C27 C26 -174.4(5) .
C23 C22 C27 N3 175.9(5) .
C28 C22 C27 N3 -0.4(7) .
C33 N3 C27 C26 -75.9(6) .
C31 N3 C27 C26 98.3(6) .
C33 N3 C27 C22 109.8(6) .
C31 N3 C27 C22 -76.0(6) .
C33 N3 C31 C32 -0.8(6) .
C27 N3 C31 C32 -175.9(5) .
N3 C31 C32 N4 0.7(6) .
C33 N4 C32 C31 -0.5(6) .
C34 N4 C32 C31 178.5(5) .
C32 N4 C33 N3 0.0(5) .
C34 N4 C33 N3 -178.9(4) .
C32 N4 C33 Pd2 -176.0(4) .
C34 N4 C33 Pd2 5.2(7) .
C31 N3 C33 N4 0.5(5) .
C27 N3 C33 N4 175.4(4) .
C31 N3 C33 Pd2 176.5(4) .
C27 N3 C33 Pd2 -8.5(7) .
Cl4 Pd2 C33 N4 -63.9(4) .
Cl3 Pd2 C33 N4 114.9(4) .
Cl2 Pd2 C33 N4 119(2) .
Cl4 Pd2 C33 N3 120.8(4) .
Cl3 Pd2 C33 N3 -60.3(4) .
Cl2 Pd2 C33 N3 -56(2) .
C33 N4 C34 C35 -74.0(7) .
C32 N4 C34 C35 107.3(6) .
C33 N4 C34 C39 110.8(6) .
C32 N4 C34 C39 -68.0(6) .
C39 C34 C35 C36 1.7(8) .
N4 C34 C35 C36 -173.4(4) .
C39 C34 C35 C40 -176.3(5) .
N4 C34 C35 C40 8.6(7) .
C34 C35 C36 C37 -0.6(8) .
C40 C35 C36 C37 177.4(5) .
C35 C36 C37 C38 0.0(9) .
C35 C36 C37 C41 179.0(5) .
C36 C37 C38 C39 -0.4(10) .
C41 C37 C38 C39 -179.4(6) .
C37 C38 C39 C34 1.3(9) .
C37 C38 C39 C42 -177.5(6) .
C35 C34 C39 C38 -2.0(8) .
N4 C34 C39 C38 173.1(5) .
C35 C34 C39 C42 176.8(5) .
N4 C34 C39 C42 -8.0(8) .
Cl5 C43 C44 Cl6 -69.5(7) .
C45' Cl7 C45 C46 115(3) .
Cl7 C45 C46 Cl8 -73(2) .
C46' Cl8 C46 C45 -48.4(15) .
C45 Cl7 C45' C46' -45.0(18) .
Cl7 C45' C46' Cl8 -65(3) .
C46 Cl8 C46' C45' 102(2) .
C47 C47 C48 C49 172.2(18) 3_565
